data_7009617
loop_
_publ_author_name
'Archibald, Stephen J.'
'Braun, Thomas'
'Gaunt, Joseph A.'
'Hobson, James E.'
'Perutz, Robin N.'

_publ_section_title
;
 Chemistry of nickel tetrafluoropyridyl derivatives: their versatile
 behaviour with Br\/onsted acids and the Lewis acid BF3&#x200A;&#x2020;
;
_journal_issue 13
_journal_name_full 'Journal of the Chemical Society, Dalton Transactions'
_journal_page_first 2013
_journal_paper_doi 10.1039/b002333g
_journal_year 2000
_chemical_formula_sum 'C22 H30 Cl2 F8 N2 Ni2 P2'
_chemical_formula_weight 724.74
_space_group_IT_number 14
_symmetry_cell_setting monoclinic
_symmetry_space_group_name_Hall '-P 2yab'
_symmetry_space_group_name_H-M 'P 1 21/a 1'
_atom_sites_solution_hydrogens geom
_atom_sites_solution_primary direct
_atom_sites_solution_secondary difmap
_audit_creation_method SHELXL-97
_cell_angle_alpha 90.00
_cell_angle_beta 101.188(17)
_cell_angle_gamma 90.00
_cell_formula_units_Z 4
_cell_length_a 13.519(3)
_cell_length_b 14.205(7)
_cell_length_c 15.858(3)
_cell_measurement_reflns_used 20
_cell_measurement_temperature 150(2)
_cell_measurement_theta_max 18.96
_cell_measurement_theta_min 16.92
_cell_volume 2987.5(17)
_computing_cell_refinement 'MSC/AFC Diffractometer Control'
_computing_data_collection 'MSC/AFC Diffractometer Control'
_computing_data_reduction 'teXsan (MSC, 1992-1997)'
_computing_molecular_graphics 'ORTEP II (Johnson, 1976)'
_computing_publication_material 'SHELXL 97 (Sheldrick, 1997)'
_computing_structure_refinement 'SHELXL-97 (Sheldrick, 1997)'
_computing_structure_solution SIR-92
_diffrn_ambient_temperature 150(2)
_diffrn_measured_fraction_theta_full 0.999
_diffrn_measured_fraction_theta_max 0.999
_diffrn_measurement_device_type Rigaku-AFC6S
_diffrn_measurement_method \w--2\q
_diffrn_radiation_monochromator graphite
_diffrn_radiation_source 'fine-focus sealed tube'
_diffrn_radiation_type MoK\a
_diffrn_radiation_wavelength 0.71069
_diffrn_reflns_av_R_equivalents 0.042
_diffrn_reflns_av_sigmaI/netI 0.066
_diffrn_reflns_limit_h_max 16
_diffrn_reflns_limit_h_min 0
_diffrn_reflns_limit_k_max 16
_diffrn_reflns_limit_k_min 0
_diffrn_reflns_limit_l_max 18
_diffrn_reflns_limit_l_min -18
_diffrn_reflns_number 5492
_diffrn_reflns_theta_full 24.99
_diffrn_reflns_theta_max 24.99
_diffrn_reflns_theta_min 1.94
_diffrn_standards_decay_% 2.388
_diffrn_standards_interval_count 150
_diffrn_standards_number 3
_exptl_absorpt_coefficient_mu 1.612
_exptl_absorpt_correction_T_max 0.998
_exptl_absorpt_correction_T_min 0.752
_exptl_absorpt_correction_type psi-scan
_exptl_absorpt_process_details '(North, Philips and Mathews, 1968)'
_exptl_crystal_colour orange
_exptl_crystal_density_diffrn 1.611
_exptl_crystal_density_method 'not measured'
_exptl_crystal_description lathe
_exptl_crystal_F_000 1472
_exptl_crystal_size_max 0.60
_exptl_crystal_size_mid 0.25
_exptl_crystal_size_min 0.20
_refine_diff_density_max 0.581
_refine_diff_density_min -0.581
_refine_diff_density_rms 0.102
_refine_ls_extinction_method none
_refine_ls_goodness_of_fit_ref 0.999
_refine_ls_hydrogen_treatment constr
_refine_ls_matrix_type full
_refine_ls_number_parameters 343
_refine_ls_number_reflns 5249
_refine_ls_number_restraints 0
_refine_ls_restrained_S_all 0.999
_refine_ls_R_factor_all 0.0963
_refine_ls_R_factor_gt 0.0379
_refine_ls_shift/su_max 0.011
_refine_ls_shift/su_mean 0.001
_refine_ls_structure_factor_coef Fsqd
_refine_ls_weighting_details 'calc w=1/[\s^2^(Fo^2^)+(0.0559P)^2^+1.3025P] where P=(Fo^2^+2Fc^2^)/3'
_refine_ls_weighting_scheme calc
_refine_ls_wR_factor_gt 0.0915
_refine_ls_wR_factor_ref 0.1145
_reflns_number_gt 3203
_reflns_number_total 5249
_reflns_threshold_expression >2sigma(I)
_cod_data_source_file b002333g.txt
_cod_data_source_block shelxl
_cod_original_cell_volume 2987.4(17)
_cod_original_sg_symbol_H-M P21/a
_cod_database_code 7009617

loop_
_symmetry_equiv_pos_as_xyz
'x, y, z'
'-x+1/2, y+1/2, -z'
'-x, -y, -z'
'x-1/2, -y-1/2, z'

loop_
_atom_site_label
_atom_site_type_symbol
_atom_site_fract_x
_atom_site_fract_y
_atom_site_fract_z
_atom_site_U_iso_or_equiv
_atom_site_adp_type
_atom_site_occupancy
_atom_site_symmetry_multiplicity
_atom_site_calc_flag
_atom_site_refinement_flags
_atom_site_disorder_assembly
_atom_site_disorder_group
Ni1 Ni 0.74021(4) 0.40188(4) 0.22088(3) 0.01798(15) Uani 1 1 d . . .
Ni2 Ni 0.74149(4) 0.60364(4) 0.24415(4) 0.02289(16) Uani 1 1 d . . .
Cl1 Cl 0.67018(9) 0.33839(9) 0.32224(7) 0.0255(3) Uani 1 1 d . . .
Cl2 Cl 0.89209(9) 0.64504(10) 0.31369(8) 0.0341(3) Uani 1 1 d . . .
P1 P 0.88268(9) 0.33699(9) 0.27846(7) 0.0197(3) Uani 1 1 d . . .
P2 P 0.68019(10) 0.64278(10) 0.35592(9) 0.0304(3) Uani 1 1 d . . .
F1 F 0.5336(2) 0.7068(2) 0.1527(2) 0.0425(8) Uani 1 1 d . . .
F2 F 0.3708(2) 0.6194(2) 0.0541(2) 0.0459(9) Uani 1 1 d . . .
F3 F 0.3732(2) 0.4302(2) 0.03156(18) 0.0354(7) Uani 1 1 d . . .
F4 F 0.5397(2) 0.33244(19) 0.10990(18) 0.0311(7) Uani 1 1 d . . .
F5 F 0.8303(2) 0.3346(2) 0.05268(18) 0.0364(7) Uani 1 1 d . . .
F6 F 0.8973(3) 0.4499(3) -0.05938(19) 0.0546(10) Uani 1 1 d . . .
F7 F 0.8993(3) 0.6398(3) -0.0342(2) 0.0588(11) Uani 1 1 d . . .
F8 F 0.8236(3) 0.7072(2) 0.1024(2) 0.0473(9) Uani 1 1 d . . .
N1 N 0.6141(3) 0.4658(3) 0.1692(2) 0.0214(9) Uani 1 1 d . . .
N2 N 0.7965(3) 0.5596(3) 0.1459(2) 0.0229(9) Uani 1 1 d . . .
C1 C 0.6168(3) 0.5606(3) 0.1833(3) 0.0221(10) Uani 1 1 d . . .
C2 C 0.5332(4) 0.6131(4) 0.1434(3) 0.0288(11) Uani 1 1 d . . .
C3 C 0.4508(4) 0.5699(4) 0.0942(3) 0.0282(12) Uani 1 1 d . . .
C4 C 0.4511(4) 0.4734(4) 0.0833(3) 0.0284(12) Uani 1 1 d . . .
C5 C 0.5350(3) 0.4249(3) 0.1217(3) 0.0228(11) Uani 1 1 d . . .
C6 C 0.7978(3) 0.4638(3) 0.1370(3) 0.0216(10) Uani 1 1 d . . .
C7 C 0.8310(4) 0.4283(4) 0.0667(3) 0.0273(12) Uani 1 1 d . . .
C8 C 0.8659(4) 0.4856(4) 0.0093(3) 0.0348(14) Uani 1 1 d . . .
C9 C 0.8667(4) 0.5815(5) 0.0214(3) 0.0370(15) Uani 1 1 d . . .
C10 C 0.8302(4) 0.6151(4) 0.0902(3) 0.0326(13) Uani 1 1 d . . .
C11 C 0.9211(4) 0.3717(4) 0.3905(3) 0.0285(12) Uani 1 1 d . . .
H11A H 0.9370 0.4398 0.3927 0.034 Uiso 1 1 calc R . .
H11B H 0.8634 0.3623 0.4197 0.034 Uiso 1 1 calc R . .
C12 C 1.0130(4) 0.3180(5) 0.4411(3) 0.0409(15) Uani 1 1 d . . .
H12A H 1.0284 0.3411 0.5005 0.061 Uiso 1 1 calc R . .
H12B H 1.0713 0.3282 0.4140 0.061 Uiso 1 1 calc R . .
H12C H 0.9976 0.2506 0.4411 0.061 Uiso 1 1 calc R . .
C13 C 0.9968(3) 0.3532(3) 0.2327(3) 0.0237(10) Uani 1 1 d . . .
H13A H 1.0484 0.3073 0.2600 0.028 Uiso 1 1 calc R . .
H13B H 0.9801 0.3384 0.1706 0.028 Uiso 1 1 calc R . .
C14 C 1.0421(4) 0.4514(4) 0.2439(3) 0.0341(13) Uani 1 1 d . . .
H14A H 1.1022 0.4540 0.2180 0.051 Uiso 1 1 calc R . .
H14B H 1.0609 0.4662 0.3053 0.051 Uiso 1 1 calc R . .
H14C H 0.9924 0.4974 0.2157 0.051 Uiso 1 1 calc R . .
C15 C 0.8677(4) 0.2088(3) 0.2804(3) 0.0313(12) Uani 1 1 d . . .
H15A H 0.9353 0.1793 0.2911 0.038 Uiso 1 1 calc R . .
H15B H 0.8346 0.1919 0.3288 0.038 Uiso 1 1 calc R . .
C16 C 0.8060(4) 0.1686(4) 0.1977(4) 0.0393(14) Uani 1 1 d . . .
H16A H 0.8009 0.1001 0.2031 0.059 Uiso 1 1 calc R . .
H16B H 0.8390 0.1835 0.1495 0.059 Uiso 1 1 calc R . .
H16C H 0.7382 0.1962 0.1873 0.059 Uiso 1 1 calc R . .
C17 C 0.7157(5) 0.7638(4) 0.3893(4) 0.0488(16) Uani 1 1 d . . .
H17A H 0.6810 0.7821 0.4363 0.059 Uiso 1 1 calc R . .
H17B H 0.7892 0.7664 0.4118 0.059 Uiso 1 1 calc R . .
C18 C 0.6885(5) 0.8340(4) 0.3156(5) 0.069(2) Uani 1 1 d . . .
H18A H 0.7089 0.8974 0.3364 0.104 Uiso 1 1 calc R . .
H18B H 0.6156 0.8327 0.2939 0.104 Uiso 1 1 calc R . .
H18C H 0.7237 0.8169 0.2692 0.104 Uiso 1 1 calc R . .
C19 C 0.7336(4) 0.5671(4) 0.4463(3) 0.0355(13) Uani 1 1 d . . .
H19A H 0.7097 0.5020 0.4327 0.043 Uiso 1 1 calc R . .
H19B H 0.8079 0.5669 0.4523 0.043 Uiso 1 1 calc R . .
C20 C 0.7080(4) 0.5950(5) 0.5331(4) 0.0495(16) Uani 1 1 d . . .
H20A H 0.7395 0.5504 0.5774 0.074 Uiso 1 1 calc R . .
H20B H 0.6347 0.5938 0.5287 0.074 Uiso 1 1 calc R . .
H20C H 0.7333 0.6585 0.5485 0.074 Uiso 1 1 calc R . .
C21 C 0.5442(4) 0.6405(4) 0.3536(4) 0.0419(14) Uani 1 1 d . . .
H21A H 0.5311 0.6741 0.4050 0.050 Uiso 1 1 calc R . .
H21B H 0.5101 0.6762 0.3025 0.050 Uiso 1 1 calc R . .
C22 C 0.4953(4) 0.5420(4) 0.3511(4) 0.0459(15) Uani 1 1 d . . .
H22A H 0.4229 0.5487 0.3500 0.069 Uiso 1 1 calc R . .
H22B H 0.5265 0.5064 0.4023 0.069 Uiso 1 1 calc R . .
H22C H 0.5054 0.5084 0.2995 0.069 Uiso 1 1 calc R . .

loop_
_atom_site_aniso_label
_atom_site_aniso_U_11
_atom_site_aniso_U_22
_atom_site_aniso_U_33
_atom_site_aniso_U_23
_atom_site_aniso_U_13
_atom_site_aniso_U_12
Ni1 0.0145(3) 0.0200(3) 0.0187(3) 0.0008(2) 0..0014(2) -0.0005(3)
Ni2 0.0164(3) 0.0212(3) 0.0288(4) -0.0021(3) -0.0011(2) -0.0016(3)
Cl1 0.0212(6) 0.0296(7) 0.0262(6) 0.0031(5) 0.0054(5) -0.0049(5)
Cl2 0.0217(6) 0.0398(8) 0.0379(7) -0.0096(6) -0.0012(5) -0.0092(6)
P1 0.0166(6) 0.0218(7) 0.0202(6) 0.0012(5) 0.0017(4) 0.0018(5)
P2 0.0242(7) 0.0271(7) 0.0392(8) -0.0112(6) 0.0044(6) 0.0002(6)
F1 0.0327(18) 0.0225(16) 0.065(2) -0.0006(15) -0.0088(15) 0.0051(14)
F2 0.0278(17) 0.044(2) 0.058(2) -0.0013(16) -0.0123(15) 0.0162(15)
F3 0.0203(15) 0.0441(19) 0.0359(17) 0.0001(14) -0.0086(12) -0.0046(14)
F4 0.0306(16) 0.0230(16) 0.0365(16) -0.0029(13) -0.0016(13) -0.0025(13)
F5 0.0366(18) 0.0403(19) 0.0307(16) -0.0075(14) 0.0028(13) 0.0109(15)
F6 0.044(2) 0.094(3) 0.0290(18) 0.0072(18) 0.0165(15) 0.010(2)
F7 0.044(2) 0.084(3) 0.049(2) 0.034(2) 0.0092(16) -0.011(2)
F8 0.047(2) 0.0323(19) 0.059(2) 0.0176(16) 0.0022(16) -0.0114(16)
N1 0.014(2) 0.025(2) 0.024(2) 0.0021(17) 0.0013(15) -0.0035(17)
N2 0.016(2) 0.026(2) 0.024(2) 0.0051(17) -0.0012(16) -0.0024(17)
C1 0.022(3) 0.021(3) 0.023(2) 0.0031(19) 0.0041(19) 0.002(2)
C2 0.024(3) 0.028(3) 0.033(3) -0.001(2) 0.003(2) 0.005(2)
C3 0.018(3) 0.030(3) 0.033(3) 0.004(2) -0.003(2) 0.004(2)
C4 0.021(3) 0.036(3) 0.027(3) -0.004(2) 0.001(2) -0.003(2)
C5 0.019(2) 0.024(3) 0.025(3) 0.003(2) 0.0028(19) -0.002(2)
C6 0.013(2) 0.028(3) 0.021(2) 0.004(2) -0.0021(18) 0.002(2)
C7 0.019(2) 0.044(3) 0.016(2) 0.002(2) -0.0024(19) 0.006(2)
C8 0.018(2) 0.067(5) 0.020(3) 0.008(3) 0.007(2) 0.004(3)
C9 0.022(3) 0.060(4) 0.028(3) 0.022(3) 0.003(2) -0.008(3)
C10 0.024(3) 0.038(3) 0.032(3) 0.015(2) -0.004(2) -0.011(2)
C11 0.027(3) 0.035(3) 0.023(3) 0.001(2) 0.001(2) 0.000(2)
C12 0.030(3) 0.069(4) 0.020(3) 0.003(3) -0.005(2) 0.004(3)
C13 0.019(2) 0.027(3) 0.025(2) 0.005(2) 0.0025(18) 0.005(2)
C14 0.022(3) 0.039(3) 0.041(3) -0.002(3) 0.006(2) -0.002(2)
C15 0.033(3) 0.022(3) 0.038(3) 0.001(2) 0.004(2) 0.002(2)
C16 0.045(4) 0.025(3) 0.047(3) -0.009(3) 0.008(3) -0.003(3)
C17 0.043(4) 0.030(3) 0.073(4) -0.023(3) 0.008(3) -0.006(3)
C18 0.047(4) 0.029(4) 0.126(7) -0.006(4) 0.004(4) -0.001(3)
C19 0.033(3) 0.043(3) 0.029(3) -0.008(2) 0.003(2) -0.001(3)
C20 0.039(3) 0.072(5) 0.039(3) -0.013(3) 0.012(3) -0.009(3)
C21 0.031(3) 0.044(4) 0.051(4) -0.013(3) 0.007(3) 0.004(3)
C22 0.027(3) 0.052(4) 0.062(4) -0.012(3) 0.015(3) -0.004(3)

loop_
_atom_type_symbol
_atom_type_description
_atom_type_scat_dispersion_real
_atom_type_scat_dispersion_imag
_atom_type_scat_source
C C 0.0033 0.0016 'International Tables Vol C Tables 4.2.6.8 and 6.1.1.4'
H H 0.0000 0.0000 'International Tables Vol C Tables 4.2.6.8 and 6.1.1.4'
P P 0.1023 0.0942 'International Tables Vol C Tables 4.2.6.8 and 6.1.1.4'
Cl Cl 0.1484 0.1585 'International Tables Vol C Tables 4.2.6.8 and 6.1.1.4'
F F 0.0171 0.0103 'International Tables Vol C Tables 4.2.6.8 and 6.1.1.4'
N N 0.0061 0.0033 'International Tables Vol C Tables 4.2.6.8 and 6.1.1.4'
Ni Ni 0.3393 1.1124 'International Tables Vol C Tables 4.2.6.8 and 6.1.1.4'

loop_
_geom_angle_atom_site_label_1
_geom_angle_atom_site_label_2
_geom_angle_atom_site_label_3
_geom_angle
_geom_angle_site_symmetry_1
_geom_angle_site_symmetry_3
_geom_angle_publ_flag
C6 Ni1 N1 86.17(17) . . ?
C6 Ni1 P1 92.35(14) . . ?
N1 Ni1 P1 177.58(12) . . ?
C6 Ni1 Cl1 176.27(16) . . ?
N1 Ni1 Cl1 91.88(12) . . ?
P1 Ni1 Cl1 89.49(5) . . ?
C6 Ni1 Ni2 68.55(15) . . ?
N1 Ni1 Ni2 65.05(12) . . ?
P1 Ni1 Ni2 112.62(4) . . ?
Cl1 Ni1 Ni2 107.74(4) . . ?
C1 Ni2 N2 85.88(18) . . ?
C1 Ni2 P2 93.25(15) . . ?
N2 Ni2 P2 176.16(12) . . ?
C1 Ni2 Cl2 176.15(15) . . ?
N2 Ni2 Cl2 91.54(12) . . ?
P2 Ni2 Cl2 89.14(6) . . ?
C1 Ni2 Ni1 68.16(15) . . ?
N2 Ni2 Ni1 64.82(12) . . ?
P2 Ni2 Ni1 111.39(5) . . ?
Cl2 Ni2 Ni1 108.14(4) . . ?
C11 P1 C15 105.4(2) . . ?
C11 P1 C13 104.4(2) . . ?
C15 P1 C13 103.5(2) . . ?
C11 P1 Ni1 110.96(17) . . ?
C15 P1 Ni1 109.68(17) . . ?
C13 P1 Ni1 121.61(16) . . ?
C19 P2 C21 104.4(3) . . ?
C19 P2 C17 106.5(3) . . ?
C21 P2 C17 103.1(3) . . ?
C19 P2 Ni2 109.59(18) . . ?
C21 P2 Ni2 121.3(2) . . ?
C17 P2 Ni2 110.8(2) . . ?
C5 N1 C1 121.4(4) . . ?
C5 N1 Ni1 125.3(3) . . ?
C1 N1 Ni1 113.2(3) . . ?
C10 N2 C6 120.5(5) . . ?
C10 N2 Ni2 124.9(4) . . ?
C6 N2 Ni2 114.5(3) . . ?
N1 C1 C2 117.3(4) . . ?
N1 C1 Ni2 113.5(3) . . ?
C2 C1 Ni2 128.7(4) . . ?
F1 C2 C3 119.5(4) . . ?
F1 C2 C1 119.7(4) . . ?
C3 C2 C1 120.8(5) . . ?
F2 C3 C2 121.7(5) . . ?
F2 C3 C4 118.8(4) . . ?
C2 C3 C4 119.5(5) . . ?
F3 C4 C5 121.6(5) . . ?
F3 C4 C3 120.4(4) . . ?
C5 C4 C3 117.9(4) . . ?
N1 C5 F4 117.4(4) . . ?
N1 C5 C4 123.0(5) . . ?
F4 C5 C4 119.6(4) . . ?
N2 C6 C7 117.4(4) . . ?
N2 C6 Ni1 112.1(3) . . ?
C7 C6 Ni1 130.2(4) . . ?
F5 C7 C8 117.9(5) . . ?
F5 C7 C6 120.1(5) . . ?
C8 C7 C6 122.0(5) . . ?
F6 C8 C7 121.3(6) . . ?
F6 C8 C9 119.5(5) . . ?
C7 C8 C9 119.2(5) . . ?
F7 C9 C10 121.5(6) . . ?
F7 C9 C8 120.8(5) . . ?
C10 C9 C8 117.6(5) . . ?
F8 C10 N2 116.5(5) . . ?
F8 C10 C9 120.3(5) . . ?
N2 C10 C9 123.1(5) . . ?
C12 C11 P1 115.0(4) . . ?
C14 C13 P1 114.7(3) . . ?
C16 C15 P1 113.8(4) . . ?
C18 C17 P2 112.4(4) . . ?
C20 C19 P2 115.4(4) . . ?
C22 C21 P2 116.1(4) . . ?

loop_
_geom_bond_atom_site_label_1
_geom_bond_atom_site_label_2
_geom_bond_distance
_geom_bond_site_symmetry_2
_geom_bond_publ_flag
Ni1 C6 1.884(5) . ?
Ni1 N1 1.965(4) . ?
Ni1 P1 2.1704(14) . ?
Ni1 Cl1 2.2100(13) . ?
Ni1 Ni2 2.8892(17) . ?
Ni2 C1 1.875(5) . ?
Ni2 N2 1.955(4) . ?
Ni2 P2 2.1697(16) . ?
Ni2 Cl2 2.1991(14) . ?
P1 C11 1.820(5) . ?
P1 C15 1.833(5) . ?
P1 C13 1.842(5) . ?
P2 C19 1.825(5) . ?
P2 C21 1.832(6) . ?
P2 C17 1.835(6) . ?
F1 C2 1.339(6) . ?
F2 C3 1.342(5) . ?
F3 C4 1.350(5) . ?
F4 C5 1.330(5) . ?
F5 C7 1.350(6) . ?
F6 C8 1.342(6) . ?
F7 C9 1.344(6) . ?
F8 C10 1.328(6) . ?
N1 C5 1.317(6) . ?
N1 C1 1.364(6) . ?
N2 C10 1.329(6) . ?
N2 C6 1.369(6) . ?
C1 C2 1.400(6) . ?
C2 C3 1.374(7) . ?
C3 C4 1.381(7) . ?
C4 C5 1.365(6) . ?
C6 C7 1.375(7) . ?
C7 C8 1.372(7) . ?
C8 C9 1.376(8) . ?
C9 C10 1.368(8) . ?
C11 C12 1.543(7) . ?
C13 C14 1.521(7) . ?
C15 C16 1.522(7) . ?
C17 C18 1.525(9) . ?
C19 C20 1.534(7) . ?
C21 C22 1.545(8) . ?

loop_
_geom_torsion_atom_site_label_1
_geom_torsion_atom_site_label_2
_geom_torsion_atom_site_label_3
_geom_torsion_atom_site_label_4
_geom_torsion
_geom_torsion_site_symmetry_1
_geom_torsion_site_symmetry_2
_geom_torsion_site_symmetry_3
_geom_torsion_site_symmetry_4
_geom_torsion_publ_flag
C6 Ni1 Ni2 C1 97.0(2) . . . . ?
N1 Ni1 Ni2 C1 1.1(2) . . . . ?
P1 Ni1 Ni2 C1 -179.64(16) . . . . ?
Cl1 Ni1 Ni2 C1 -82.57(16) . . . . ?
C6 Ni1 Ni2 N2 1.11(19) . . . . ?
N1 Ni1 Ni2 N2 -94.83(17) . . . . ?
P1 Ni1 Ni2 N2 84.45(12) . . . . ?
Cl1 Ni1 Ni2 N2 -178.47(12) . . . . ?
C6 Ni1 Ni2 P2 -178.23(15) . . . . ?
N1 Ni1 Ni2 P2 85.83(13) . . . . ?
P1 Ni1 Ni2 P2 -94.89(6) . . . . ?
Cl1 Ni1 Ni2 P2 2.19(6) . . . . ?
C6 Ni1 Ni2 Cl2 -81.83(14) . . . . ?
N1 Ni1 Ni2 Cl2 -177.78(13) . . . . ?
P1 Ni1 Ni2 Cl2 1.51(6) . . . . ?
Cl1 Ni1 Ni2 Cl2 98.58(6) . . . . ?
C6 Ni1 P1 C11 120.2(2) . . . . ?
N1 Ni1 P1 C11 68(3) . . . . ?
Cl1 Ni1 P1 C11 -56.54(19) . . . . ?
Ni2 Ni1 P1 C11 52.51(19) . . . . ?
C6 Ni1 P1 C15 -123.8(2) . . . . ?
N1 Ni1 P1 C15 -176(50) . . . . ?
Cl1 Ni1 P1 C15 59.44(19) . . . . ?
Ni2 Ni1 P1 C15 168.49(18) . . . . ?
C6 Ni1 P1 C13 -3.0(2) . . . . ?
N1 Ni1 P1 C13 -55(3) . . . . ?
Cl1 Ni1 P1 C13 -179.75(19) . . . . ?
Ni2 Ni1 P1 C13 -70.70(19) . . . . ?
C1 Ni2 P2 C19 113.3(2) . . . . ?
N2 Ni2 P2 C19 36.6(17) . . . . ?
Cl2 Ni2 P2 C19 -63.6(2) . . . . ?
Ni1 Ni2 P2 C19 45.5(2) . . . . ?
C1 Ni2 P2 C21 -8.3(3) . . . . ?
N2 Ni2 P2 C21 -85.1(17) . . . . ?
Cl2 Ni2 P2 C21 174.7(2) . . . . ?
Ni1 Ni2 P2 C21 -76.1(2) . . . . ?
C1 Ni2 P2 C17 -129.4(3) . . . . ?
N2 Ni2 P2 C17 153.8(17) . . . . ?
Cl2 Ni2 P2 C17 53.6(2) . . . . ?
Ni1 Ni2 P2 C17 162.8(2) . . . . ?
C6 Ni1 N1 C5 107.2(4) . . . . ?
P1 Ni1 N1 C5 159(3) . . . . ?
Cl1 Ni1 N1 C5 -75.9(4) . . . . ?
Ni2 Ni1 N1 C5 175.3(4) . . . . ?
C6 Ni1 N1 C1 -69.6(3) . . . . ?
P1 Ni1 N1 C1 -17(3) . . . . ?
Cl1 Ni1 N1 C1 107.2(3) . . . . ?
Ni2 Ni1 N1 C1 -1.5(3) . . . . ?
C1 Ni2 N2 C10 110.2(4) . . . . ?
P2 Ni2 N2 C10 -172.8(15) . . . . ?
Cl2 Ni2 N2 C10 -72.7(4) . . . . ?
Ni1 Ni2 N2 C10 178.0(4) . . . . ?
C1 Ni2 N2 C6 -69.3(3) . . . . ?
P2 Ni2 N2 C6 7.7(19) . . . . ?
Cl2 Ni2 N2 C6 107.8(3) . . . . ?
Ni1 Ni2 N2 C6 -1.6(3) . . . . ?
C5 N1 C1 C2 -1.7(7) . . . . ?
Ni1 N1 C1 C2 175.3(3) . . . . ?
C5 N1 C1 Ni2 -174.7(3) . . . . ?
Ni1 N1 C1 Ni2 2.3(4) . . . . ?
N2 Ni2 C1 N1 63.0(3) . . . . ?
P2 Ni2 C1 N1 -113.3(3) . . . . ?
Cl2 Ni2 C1 N1 15(2) . . . . ?
Ni1 Ni2 C1 N1 -1.5(3) . . . . ?
N2 Ni2 C1 C2 -109.1(5) . . . . ?
P2 Ni2 C1 C2 74.7(5) . . . . ?
Cl2 Ni2 C1 C2 -157.1(19) . . . . ?
Ni1 Ni2 C1 C2 -173.6(5) . . . . ?
N1 C1 C2 F1 -177.6(4) . . . . ?
Ni2 C1 C2 F1 -5.8(7) . . . . ?
N1 C1 C2 C3 1.9(7) . . . . ?
Ni2 C1 C2 C3 173.7(4) . . . . ?
F1 C2 C3 F2 0.8(8) . . . . ?
C1 C2 C3 F2 -178.7(5) . . . . ?
F1 C2 C3 C4 178.8(5) . . . . ?
C1 C2 C3 C4 -0.7(8) . . . . ?
F2 C3 C4 F3 1.5(8) . . . . ?
C2 C3 C4 F3 -176.5(4) . . . . ?
F2 C3 C4 C5 177.3(4) . . . . ?
C2 C3 C4 C5 -0.7(8) . . . . ?
C1 N1 C5 F4 178.7(4) . . . . ?
Ni1 N1 C5 F4 2.1(6) . . . . ?
C1 N1 C5 C4 0.3(7) . . . . ?
Ni1 N1 C5 C4 -176.3(4) . . . . ?
F3 C4 C5 N1 176.7(4) . . . . ?
C3 C4 C5 N1 1.0(8) . . . . ?
F3 C4 C5 F4 -1.7(7) . . . . ?
C3 C4 C5 F4 -177.4(4) . . . . ?
C10 N2 C6 C7 -2.7(7) . . . . ?
Ni2 N2 C6 C7 176.9(3) . . . . ?
C10 N2 C6 Ni1 -177.2(3) . . . . ?
Ni2 N2 C6 Ni1 2.3(4) . . . . ?
N1 Ni1 C6 N2 63.1(3) . . . . ?
P1 Ni1 C6 N2 -115.0(3) . . . . ?
Cl1 Ni1 C6 N2 5(2) . . . . ?
Ni2 Ni1 C6 N2 -1.6(3) . . . . ?
N1 Ni1 C6 C7 -110.5(4) . . . . ?
P1 Ni1 C6 C7 71.4(4) . . . . ?
Cl1 Ni1 C6 C7 -169.1(18) . . . . ?
Ni2 Ni1 C6 C7 -175.2(5) . . . . ?
N2 C6 C7 F5 -177.5(4) . . . . ?
Ni1 C6 C7 F5 -4.1(7) . . . . ?
N2 C6 C7 C8 2.8(7) . . . . ?
Ni1 C6 C7 C8 176.2(4) . . . . ?
F5 C7 C8 F6 0.8(7) . . . . ?
C6 C7 C8 F6 -179.5(4) . . . . ?
F5 C7 C8 C9 179.4(4) . . . . ?
C6 C7 C8 C9 -0.8(8) .. . . . ?
F6 C8 C9 F7 -0.6(8) . . . . ?
C7 C8 C9 F7 -179.2(4) . . . . ?
F6 C8 C9 C10 177.4(4) . . . . ?
C7 C8 C9 C10 -1.3(8) . . . . ?
C6 N2 C10 F8 178.2(4) . . . . ?
Ni2 N2 C10 F8 -1.3(6) . . . . ?
C6 N2 C10 C9 0.6(7) . . . . ?
Ni2 N2 C10 C9 -178.9(4) . . . . ?
F7 C9 C10 F8 1.8(8) . . . . ?
C8 C9 C10 F8 -176.1(4) . . . . ?
F7 C9 C10 N2 179.4(4) . . . . ?
C8 C9 C10 N2 1.4(8) . . . . ?
C15 P1 C11 C12 52.6(5) . . . . ?
C13 P1 C11 C12 -56.1(4) . . . . ?
Ni1 P1 C11 C12 171.2(3) . . . . ?
C11 P1 C13 C14 -55.5(4) . . . . ?
C15 P1 C13 C14 -165.5(4) . . . . ?
Ni1 P1 C13 C14 70.7(4) . . . . ?
C11 P1 C15 C16 162.3(4) . . . . ?
C13 P1 C15 C16 -88.4(4) . . . . ?
Ni1 P1 C15 C16 42.8(4) . . . . ?
C19 P2 C17 C18 172.1(5) . . . . ?
C21 P2 C17 C18 -78.3(5) . . . . ?
Ni2 P2 C17 C18 53.0(5) . . . . ?
C21 P2 C19 C20 -56.4(5) . . . . ?
C17 P2 C19 C20 52.3(5) . . . . ?
Ni2 P2 C19 C20 172.2(4) . . . . ?
C19 P2 C21 C22 -53.3(5) . . . . ?
C17 P2 C21 C22 -164.4(5) . . . . ?
Ni2 P2 C21 C22 70.9(5) . . . . ?
